data_7107849
loop_
_publ_author_name
'Zhiyong Fu'
'Yu Zeng'
'Xiaoling Liu'
'Desheng Song'
'Shijun Liao'
'Jingcao Dai'

_publ_section_title
;
 Copper based metal-organic molecular ring with inserted Keggin-type
 polyoxometalate: a stable photofunctional host-guest molecular system
;
_journal_name_full Chem.Commun.
_journal_page_first 6154
_journal_paper_doi 10.1039/c2cc32019c
_journal_volume 48
_journal_year 2012
_chemical_formula_sum 'C72 H56 Cu5 N24 O46 P W12'
_chemical_formula_weight 4548.28
_chemical_name_systematic
;
?
;
_space_group_IT_number 2
_symmetry_cell_setting triclinic
_symmetry_space_group_name_Hall '-P 1'
_symmetry_space_group_name_H-M 'P -1'
_atom_sites_solution_hydrogens geom
_atom_sites_solution_primary direct
_atom_sites_solution_secondary difmap
_audit_creation_method SHELXL-97
_cell_angle_alpha 113.293(3)
_cell_angle_beta 93.737(3)
_cell_angle_gamma 113.824(3)
_cell_formula_units_Z 1
_cell_length_a 13.568(3)
_cell_length_b 13.626(3)
_cell_length_c 16.085(3)
_cell_measurement_reflns_used 8136
_cell_measurement_temperature 173(2)
_cell_measurement_theta_max 25.03
_cell_measurement_theta_min 2.56
_cell_volume 2407.5(9)
_computing_structure_refinement 'SHELXL-97 (Sheldrick, 1997)'
_computing_structure_solution 'SHELXS-97 (Sheldrick, 1990)'
_diffrn_ambient_temperature 173(2)
_diffrn_measured_fraction_theta_full 0.956
_diffrn_measured_fraction_theta_max 0.956
_diffrn_radiation_monochromator graphite
_diffrn_radiation_source 'fine-focus sealed tube'
_diffrn_radiation_type MoK\a
_diffrn_radiation_wavelength 0.71073
_diffrn_reflns_av_R_equivalents 0.0417
_diffrn_reflns_av_sigmaI/netI 0.0615
_diffrn_reflns_limit_h_max 16
_diffrn_reflns_limit_h_min -16
_diffrn_reflns_limit_k_max 16
_diffrn_reflns_limit_k_min -16
_diffrn_reflns_limit_l_max 19
_diffrn_reflns_limit_l_min -18
_diffrn_reflns_number 16346
_diffrn_reflns_theta_full 25.03
_diffrn_reflns_theta_max 25.03
_diffrn_reflns_theta_min 2.56
_exptl_absorpt_coefficient_mu 15.466
_exptl_absorpt_correction_T_max 0.101
_exptl_absorpt_correction_T_min 0.002
_exptl_absorpt_correction_type multi-scan
_exptl_absorpt_process_details '(SADABS; Sheldrick, 1996)'
_exptl_crystal_colour Brown
_exptl_crystal_density_diffrn 3.137
_exptl_crystal_density_method 'not measured'
_exptl_crystal_description Block
_exptl_crystal_F_000 2072
_exptl_crystal_size_max 0.45
_exptl_crystal_size_mid 0.38
_exptl_crystal_size_min 0.15
_refine_diff_density_max 3.672
_refine_diff_density_min -2.987
_refine_diff_density_rms 0.349
_refine_ls_extinction_method none
_refine_ls_goodness_of_fit_ref 1.036
_refine_ls_hydrogen_treatment mixed
_refine_ls_matrix_type full
_refine_ls_number_parameters 533
_refine_ls_number_reflns 8136
_refine_ls_number_restraints 16
_refine_ls_restrained_S_all 1.040
_refine_ls_R_factor_all 0.0665
_refine_ls_R_factor_gt 0.0539
_refine_ls_shift/su_max 0.000
_refine_ls_shift/su_mean 0.000
_refine_ls_structure_factor_coef Fsqd
_refine_ls_weighting_details 'calc w=1/[\s^2^(Fo^2^)+(0.0705P)^2^+52.8366P] where P=(Fo^2^+2Fc^2^)/3'
_refine_ls_weighting_scheme calc
_refine_ls_wR_factor_gt 0.1353
_refine_ls_wR_factor_ref 0.1440
_reflns_number_gt 6671
_reflns_number_total 8136
_reflns_threshold_expression >2sigma(I)
_cod_data_source_file c2cc32019c.txt
_cod_data_source_block 1
_cod_original_cell_volume 2407.4(8)
_cod_original_sg_symbol_H-M P-1
_cod_database_code 7107849

loop_
_symmetry_equiv_pos_as_xyz
'x, y, z'
'-x, -y, -z'

loop_
_atom_site_label
_atom_site_type_symbol
_atom_site_fract_x
_atom_site_fract_y
_atom_site_fract_z
_atom_site_U_iso_or_equiv
_atom_site_adp_type
_atom_site_occupancy
_atom_site_symmetry_multiplicity
_atom_site_calc_flag
_atom_site_refinement_flags
W1 W 0.17549(5) -0.08771(6) -0.13138(4) 0.02342(16) Uani 1 1 d U
W2 W -0.00321(5) -0.27910(5) -0.04707(4) 0.02077(16) Uani 1 1 d U
W3 W -0.17884(6) -0.18969(6) 0.08449(5) 0.03274(19) Uani 1 1 d .
W4 W -0.11707(4) -0.24356(5) -0.23236(4) 0.01753(15) Uani 1 1 d U
W5 W -0.11357(5) 0.03568(5) -0.18536(4) 0.02081(16) Uani 1 1 d U
W6 W -0.29250(4) -0.15610(5) -0.10059(4) 0.02139(16) Uani 1 1 d U
P1 P 0.0000 0.0000 0.0000 0.0046(8) Uiso 1 2 d S
Cu1 Cu -1.6714(2) -0.2514(2) 1.10838(16) 0.0476(6) Uani 1 1 d .
Cu2 Cu -1.31227(12) -0.61197(15) 0.38795(12) 0.0185(4) Uani 1 1 d .
Cu3 Cu -0.5000 -0.5000 0.0000 0.0463(8) Uani 1 2 d S
N1 N -1.4405(11) -0.6372(12) 0.4404(9) 0.0296(17) Uani 1 1 d .
N2 N -2.2274(11) -1.0556(12) 0.4127(9) 0.0296(17) Uani 1 1 d .
N3 N -1.7040(11) -0.3722(12) 0.9849(9) 0.0296(17) Uani 1 1 d .
N4 N -1.6843(9) -0.6021(11) 0.6602(9) 0.023(3) Uani 1 1 d .
N5 N -1.8751(9) -0.7071(11) 0.6544(8) 0.020(3) Uani 1 1 d .
N6 N -1.8152(9) -0.7647(11) 0.5139(9) 0.020(2) Uani 1 1 d .
N7 N -1.1549(9) -0.5276(10) 0.3958(8) 0.018(2) Uani 1 1 d .
N8 N -0.4194(12) 0.1169(13) 0.7704(11) 0.047(4) Uani 1 1 d .
N9 N -0.5378(11) -0.4307(14) 0.1182(11) 0.037(3) Uani 1 1 d .
N10 N -0.7694(10) -0.3706(12) 0.3458(10) 0.029(3) Uani 1 1 d .
N11 N -0.5892(10) -0.2116(12) 0.4387(10) 0.030(3) Uani 1 1 d .
N12 N -0.7432(10) -0.2385(12) 0.5065(9) 0.029(3) Uani 1 1 d .
C1 C -1.5437(10) -0.7228(12) 0.3896(9) 0.015(3) Uani 1 1 d .
H1A H -1.5560 -0.7752 0.3254 0.018 Uiso 1 1 calc R
C2 C -1.6362(10) -0.7375(13) 0.4291(10) 0.019(3) Uani 1 1 d .
H2A H -1.7096 -0.7979 0.3912 0.023 Uiso 1 1 calc R
C3 C -1.4236(11) -0.5664(12) 0.5309(10) 0.017(3) Uani 1 1 d .
H3A H -1.3490 -0.5081 0.5672 0.020 Uiso 1 1 calc R
C4 C -1.5097(10) -0.5729(12) 0.5756(10) 0.018(3) Uani 1 1 d .
H4A H -1.4952 -0.5181 0.6396 0.021 Uiso 1 1 calc R
C5 C -1.6189(10) -0.6645(11) 0.5214(9) 0.014(3) Uani 1 1 d .
C6 C -1.7124(11) -0.6773(13) 0.5690(10) 0.020(3) Uani 1 1 d .
C7 C -1.8939(11) -0.7776(13) 0.5612(10) 0.021(3) Uani 1 1 d .
C8 C -1.7718(12) -0.6206(14) 0.6974(10) 0.024(3) Uani 1 1 d .
C9 C -2.0070(11) -0.8716(13) 0.5098(10) 0.020(3) Uani 1 1 d .
C10 C -2.0428(13) -0.9331(14) 0.4105(11) 0.030(4) Uani 1 1 d .
H10A H -1.9914 -0.9134 0.3752 0.036 Uiso 1 1 calc R
C11 C -2.1495(13) -1.0198(16) 0.3657(13) 0.035(4) Uani 1 1 d .
H11A H -2.1721 -1.0577 0.2990 0.042 Uiso 1 1 calc R
C12 C -2.0896(11) -0.9071(13) 0.5560(10) 0.022(3) Uani 1 1 d .
H12A H -2.0721 -0.8678 0.6227 0.026 Uiso 1 1 calc R
C13 C -2.1936(12) -0.9971(14) 0.5048(11) 0.026(3) Uani 1 1 d .
H13A H -2.2465 -1.0199 0.5382 0.032 Uiso 1 1 calc R
C14 C -1.7468(13) -0.5357(14) 0.7984(11) 0.028(3) Uani 1 1 d .
C15 C -1.8295(14) -0.5524(17) 0.8435(12) 0.036(4) Uani 1 1 d .
H15A H -1.9023 -0.6189 0.8121 0.043 Uiso 1 1 calc R
C16 C -1.8031(16) -0.4671(17) 0.9385(13) 0.040(4) Uani 1 1 d .
H16A H -1.8598 -0.4789 0.9706 0.048 Uiso 1 1 calc R
C17 C -1.6396(15) -0.4412(17) 0.8465(13) 0.045(5) Uani 1 1 d .
H17A H -1.5792 -0.4322 0.8184 0.054 Uiso 1 1 calc R
C18 C -1.626(2) -0.3617(19) 0.9366(14) 0.063(7) Uani 1 1 d .
H18A H -1.5545 -0.2927 0.9682 0.076 Uiso 1 1 calc R
C19 C -1.0845(11) -0.4317(12) 0.4785(11) 0.021(3) Uani 1 1 d .
H19A H -1.1136 -0.4094 0.5312 0.025 Uiso 1 1 calc R
C20 C -0.9718(12) -0.3653(13) 0.4888(11) 0.021(3) Uani 1 1 d .
H20A H -0.9247 -0.2971 0.5470 0.025 Uiso 1 1 calc R
C21 C -1.1118(10) -0.5593(13) 0.3235(10) 0.020(3) Uani 1 1 d .
H21A H -1.1599 -0.6273 0.2655 0.024 Uiso 1 1 calc R
C22 C -1.0001(11) -0.4972(13) 0.3294(12) 0.0253(15) Uani 1 1 d .
H22A H -0.9729 -0.5217 0.2759 0.030 Uiso 1 1 calc R
C23 C -0.9288(11) -0.4004(13) 0.4122(12) 0.0253(15) Uani 1 1 d .
C24 C -0.8066(11) -0.3332(14) 0.4204(12) 0.0253(15) Uani 1 1 d .
C25 C -0.6323(11) -0.1809(13) 0.5090(12) 0.0253(15) Uani 1 1 d .
C26 C -0.6581(11) -0.3071(14) 0.3595(12) 0.0253(15) Uani 1 1 d .
C27 C -0.5557(10) -0.0702(12) 0.6061(11) 0.0253(12) Uani 1 1 d .
C28 C -0.6060(11) -0.0459(12) 0.6735(11) 0.0253(12) Uani 1 1 d .
H28A H -0.6841 -0.0895 0.6649 0.030 Uiso 1 1 calc R
C29 C -0.5294(16) 0.0542(17) 0.7613(16) 0.059(6) Uani 1 1 d .
H29A H -0.5572 0.0768 0.8147 0.071 Uiso 1 1 calc R
C30 C -0.4460(13) -0.0108(16) 0.6118(14) 0.0379(15) Uani 1 1 d .
H30A H -0.4165 -0.0333 0.5595 0.045 Uiso 1 1 calc R
C31 C -0.3790(14) 0.0853(16) 0.6993(14) 0.0379(15) Uani 1 1 d .
H31A H -0.3011 0.1291 0.7072 0.045 Uiso 1 1 calc R
C32 C -0.6153(13) -0.3501(16) 0.2758(13) 0.0379(15) Uani 1 1 d .
C33 C -0.5020(13) -0.2923(17) 0.2800(14) 0.0379(15) Uani 1 1 d .
H33A H -0.4497 -0.2227 0.3354 0.045 Uiso 1 1 calc R
C34 C -0.4694(14) -0.3396(16) 0.2018(14) 0.0379(15) Uani 1 1 d .
H34A H -0.3914 -0.3050 0.2070 0.045 Uiso 1 1 calc R
C35 C -0.6882(14) -0.4472(16) 0.1912(13) 0.0379(15) Uani 1 1 d .
H35A H -0.7657 -0.4879 0.1862 0.045 Uiso 1 1 calc R
C36 C -0.6477(13) -0.4845(16) 0.1141(14) 0.0379(15) Uani 1 1 d .
H36A H -0.6988 -0.5501 0.0562 0.045 Uiso 1 1 calc R
O1 O -1.6695(13) -0.1228(14) 1.0482(10) 0.064(2) Uani 1 1 d .
H1 H -1.6786 -0.1857 1.0529 0.096 Uiso 1 1 d R
H2 H -1.7303 -0.1242 1.0594 0.096 Uiso 1 1 d R
O2 O -1.3843(14) -0.7538(15) 0.2445(11) 0.064(2) Uani 1 1 d D
H3 H -1.39(2) -0.821(11) 0.235(18) 0.08(8) Uiso 1 1 d D
O3 O -1.8470(14) -0.3229(15) 1.1497(11) 0.064(2) Uani 1 1 d D
H4 H -1.837(14) -0.316(15) 1.101(7) 0.03(5) Uiso 1 1 d D
O4 O -0.0401(10) -0.1111(12) 0.1764(10) 0.0485(9) Uani 1 1 d .
O5 O -0.1267(11) -0.2874(12) 0.0045(10) 0.0485(9) Uani 1 1 d U
O6 O -0.2908(10) -0.2322(12) -0.0249(10) 0.0485(9) Uani 1 1 d U
O7 O 0.0909(11) -0.1785(12) 0.0790(10) 0.0485(9) Uani 1 1 d U
O8 O -0.2772(10) -0.0199(12) 0.0111(10) 0.0485(9) Uani 1 1 d U
O9 O -0.0955(11) -0.3218(12) -0.1626(10) 0.0485(9) Uani 1 1 d U
O10 O -0.2423(11) -0.0503(12) -0.1546(10) 0.0485(9) Uani 1 1 d .
O11 O 0.1223(11) -0.2049(12) -0.0875(10) 0.0485(9) Uani 1 1 d U
O12 O -0.2475(11) -0.2561(12) -0.1902(10) 0.0485(9) Uani 1 1 d U
O13 O -0.1126(11) -0.1140(12) -0.2514(10) 0.0485(9) Uani 1 1 d U
O14 O -0.4309(10) -0.2282(12) -0.1489(10) 0.0485(9) Uani 1 1 d U
O15 O -0.0087(9) -0.4136(11) -0.0699(8) 0.0350(12) Uani 1 1 d .
O16 O -0.2631(9) -0.2821(11) 0.1204(8) 0.0350(12) Uani 1 1 d .
O17 O 0.2605(9) -0.1269(11) -0.1917(8) 0.0350(12) Uani 1 1 d .
O18 O -0.1716(9) -0.3580(10) -0.3396(8) 0.0350(12) Uani 1 1 d .
O19 O -0.1684(9) 0.0503(10) -0.2739(8) 0.0350(12) Uani 1 1 d .
O20 O -0.1988(10) -0.0502(12) 0.1462(10) 0.0485(9) Uani 1 1 d .
O21 O 0.0383(11) -0.1817(12) -0.2265(10) 0.0485(9) Uani 1 1 d U
O22 O 0.1147(12) 0.0450(13) -0.0187(11) 0.004(3) Uiso 0.50 1 d P
O23 O 0.0082(13) 0.0875(14) -0.0403(12) 0.010(3) Uiso 0.50 1 d P
O24 O 0.0875(13) 0.0645(14) 0.0918(12) 0.009(3) Uiso 0.50 1 d P
O25 O 0.0048(11) -0.1065(13) -0.0735(10) 0.002(3) Uiso 0.50 1 d P

loop_
_atom_site_aniso_label
_atom_site_aniso_U_11
_atom_site_aniso_U_22
_atom_site_aniso_U_33
_atom_site_aniso_U_23
_atom_site_aniso_U_13
_atom_site_aniso_U_12
W1 0.0305(3) 0.0393(4) 0.0136(3) 0.0114(3) 0.0155(2) 0.0274(3)
W2 0.0228(3) 0.0217(3) 0.0217(3) 0.0085(3) 0.0098(2) 0.0148(2)
W3 0.0434(4) 0.0302(4) 0.0199(3) 0.0116(3) 0.0181(3) 0.0116(3)
W4 0.0184(3) 0.0235(3) 0.0049(3) 0.0015(2) 0.0030(2) 0.0095(2)
W5 0.0241(3) 0.0367(3) 0.0082(3) 0.0111(3) 0.0051(2) 0.0193(3)
W6 0.0142(3) 0.0267(3) 0.0150(3) 0.0039(2) -0.0028(2) 0.0089(2)
Cu1 0.0607(14) 0.0429(13) 0.0238(11) 0.0068(10) 0.0034(10) 0.0202(11)
Cu2 0.0117(7) 0.0290(9) 0.0216(9) 0.0141(8) 0.0113(7) 0.0123(7)
Cu3 0.0589(19) 0.060(2) 0.0250(16) 0.0145(15) 0.0272(15) 0.0344(17)
N1 0.036(4) 0.036(4) 0.018(4) 0.013(3) 0.016(3) 0.017(4)
N2 0.036(4) 0.036(4) 0.018(4) 0.013(3) 0.016(3) 0.017(4)
N3 0.036(4) 0.036(4) 0.018(4) 0.013(3) 0.016(3) 0.017(4)
N4 0.023(6) 0.035(7) 0.032(7) 0.025(6) 0.024(6) 0.021(5)
N5 0.016(5) 0.034(7) 0.024(7) 0.019(6) 0.013(5) 0.017(5)
N6 0.016(5) 0.029(6) 0.026(7) 0.017(6) 0.011(5) 0.016(5)
N7 0.024(6) 0.026(6) 0.022(6) 0.018(5) 0.020(5) 0.019(5)
N8 0.043(8) 0.035(8) 0.034(9) 0.021(7) -0.018(7) -0.010(7)
N9 0.031(7) 0.052(9) 0.047(9) 0.031(8) 0.029(7) 0.025(7)
N10 0.019(6) 0.045(8) 0.044(8) 0.032(7) 0.023(6) 0.021(6)
N11 0.021(6) 0.046(8) 0.047(9) 0.035(7) 0.017(6) 0.022(6)
N12 0.021(6) 0.034(7) 0.031(8) 0.017(6) 0.012(6) 0.009(6)
C1 0.013(6) 0.026(7) 0.014(7) 0.012(6) 0.007(5) 0.012(5)
C2 0.012(6) 0.028(7) 0.018(7) 0.010(6) 0.009(5) 0.011(6)
C3 0.015(6) 0.022(7) 0.021(7) 0.016(6) 0.010(5) 0.009(5)
C4 0.016(6) 0.024(7) 0.015(7) 0.009(6) 0.002(5) 0.012(6)
C5 0.016(6) 0.018(6) 0.014(7) 0.007(5) 0.012(5) 0.012(5)
C6 0.019(7) 0.026(7) 0.025(8) 0.018(7) 0.010(6) 0.013(6)
C7 0.019(6) 0.033(8) 0.019(7) 0.016(7) 0.010(6) 0.016(6)
C8 0.028(8) 0.036(9) 0.021(8) 0.021(7) 0.016(6) 0.016(7)
C9 0.018(6) 0.033(8) 0.020(7) 0.016(7) 0.012(6) 0.016(6)
C10 0.035(8) 0.028(8) 0.031(9) 0.019(7) 0.020(7) 0.010(7)
C11 0.030(8) 0.047(10) 0.039(10) 0.030(9) 0.016(7) 0.017(8)
C12 0.019(7) 0.033(8) 0.019(7) 0.018(7) 0.014(6) 0.010(6)
C13 0.025(7) 0.033(8) 0.027(8) 0.018(7) 0.016(7) 0.013(7)
C14 0.037(8) 0.039(9) 0.023(8) 0.022(7) 0.019(7) 0.022(7)
C15 0.036(9) 0.060(11) 0.030(9) 0.026(9) 0.014(7) 0.032(9)
C16 0.052(10) 0.062(12) 0.033(10) 0.026(9) 0.026(9) 0.045(10)
C17 0.042(10) 0.050(11) 0.031(10) 0.016(9) 0.026(8) 0.011(8)
C18 0.075(14) 0.050(12) 0.033(11) 0.010(10) 0.037(11) 0.007(11)
C19 0.018(6) 0.023(7) 0.027(8) 0.014(6) 0.010(6) 0.011(6)
C20 0.026(7) 0.022(7) 0.028(8) 0.012(6) 0.012(6) 0.021(6)
C21 0.012(6) 0.030(8) 0.021(7) 0.010(6) 0.009(6) 0.013(6)
C22 0.018(3) 0.030(4) 0.043(4) 0.028(3) 0.012(3) 0.014(3)
C23 0.018(3) 0.030(4) 0.043(4) 0.028(3) 0.012(3) 0.014(3)
C24 0.018(3) 0.030(4) 0.043(4) 0.028(3) 0.012(3) 0.014(3)
C25 0.018(3) 0.030(4) 0.043(4) 0.028(3) 0.012(3) 0.014(3)
C26 0.018(3) 0.030(4) 0.043(4) 0.028(3) 0.012(3) 0.014(3)
C27 0.0176(10) 0.0304(12) 0.0435(11) 0.0282(11) 0.0125(12) 0.0137(11)
C28 0.0176(10) 0.0304(12) 0.0435(11) 0.0282(11) 0.0125(12) 0.0137(11)
C29 0.044(11) 0.035(10) 0.049(13) 0.013(10) -0.004(9) -0.016(9)
C30 0.028(3) 0.046(4) 0.049(4) 0.026(3) 0.018(3) 0.020(3)
C31 0.028(3) 0.046(4) 0.049(4) 0.026(3) 0.018(3) 0.020(3)
C32 0.028(3) 0.046(4) 0.049(4) 0.026(3) 0.018(3) 0.020(3)
C33 0.028(3) 0.046(4) 0.049(4) 0.026(3) 0.018(3) 0.020(3)
C34 0.028(3) 0.046(4) 0.049(4) 0.026(3) 0.018(3) 0.020(3)
C35 0.028(3) 0.046(4) 0.049(4) 0.026(3) 0.018(3) 0.020(3)
C36 0.028(3) 0.046(4) 0.049(4) 0.026(3) 0.018(3) 0.020(3)
O1 0.079(6) 0.068(6) 0.050(5) 0.017(5) 0.010(5) 0.051(5)
O2 0.079(6) 0.068(6) 0.050(5) 0.017(5) 0.010(5) 0.051(5)
O3 0.079(6) 0.068(6) 0.050(5) 0.017(5) 0.010(5) 0.051(5)
O4 0.0451(19) 0.058(2) 0.046(2) 0.0250(19) 0.0169(17) 0.0266(18)
O5 0.0451(19) 0.058(2) 0.046(2) 0.0250(19) 0.0169(17) 0.0266(18)
O6 0.0451(19) 0.058(2) 0.046(2) 0.0250(19) 0.0169(17) 0.0266(18)
O7 0.0451(19) 0.058(2) 0.046(2) 0.0250(19) 0.0169(17) 0.0266(18)
O8 0.0451(19) 0.058(2) 0.046(2) 0.0250(19) 0.0169(17) 0.0266(18)
O9 0.0451(19) 0.058(2) 0.046(2) 0.0250(19) 0.0169(17) 0.0266(18)
O10 0.0451(19) 0.058(2) 0.046(2) 0.0250(19) 0.0169(17) 0.0266(18)
O11 0.0451(19) 0.058(2) 0.046(2) 0.0250(19) 0.0169(17) 0.0266(18)
O12 0.0451(19) 0.058(2) 0.046(2) 0.0250(19) 0.0169(17) 0.0266(18)
O13 0.0451(19) 0.058(2) 0.046(2) 0.0250(19) 0.0169(17) 0.0266(18)
O14 0.0451(19) 0.058(2) 0.046(2) 0.0250(19) 0.0169(17) 0.0266(18)
O15 0.043(3) 0.046(3) 0.022(3) 0.015(2) 0.014(2) 0.026(2)
O16 0.043(3) 0.046(3) 0.022(3) 0.015(2) 0.014(2) 0.026(2)
O17 0.043(3) 0.046(3) 0.022(3) 0.015(2) 0.014(2) 0.026(2)
O18 0.043(3) 0.046(3) 0.022(3) 0.015(2) 0.014(2) 0.026(2)
O19 0.043(3) 0.046(3) 0.022(3) 0.015(2) 0.014(2) 0.026(2)
O20 0.0451(19) 0.058(2) 0.046(2) 0.0250(19) 0.0169(17) 0.0266(18)
O21 0.0451(19) 0.058(2) 0.046(2) 0.0250(19) 0.0169(17) 0.0266(18)

loop_
_atom_type_symbol
_atom_type_description
_atom_type_scat_dispersion_real
_atom_type_scat_dispersion_imag
_atom_type_scat_source
C C 0.0033 0.0016 'International Tables Vol C Tables 4.2.6.8 and 6.1.1.4'
H H 0.0000 0.0000 'International Tables Vol C Tables 4.2.6.8 and 6.1.1.4'
N N 0.0061 0.0033 'International Tables Vol C Tables 4.2.6.8 and 6.1.1.4'
O O 0.0106 0.0060 'International Tables Vol C Tables 4.2.6.8 and 6.1.1.4'
Cu Cu 0.3201 1.2651 'International Tables Vol C Tables 4.2.6.8 and 6.1.1.4'
W W -0.8490 6.8722 'International Tables Vol C Tables 4.2.6.8 and 6.1.1.4'
P P 0.1023 0.0942 'International Tables Vol C Tables 4.2.6.8 and 6.1.1.4'

loop_
_geom_angle_atom_site_label_1
_geom_angle_atom_site_label_2
_geom_angle_atom_site_label_3
_geom_angle
_geom_angle_site_symmetry_1
_geom_angle_site_symmetry_3
O17 W1 O8 99.8(5) . 2
O17 W1 O20 99.3(6) . 2
O8 W1 O20 87.1(6) 2 2
O17 W1 O11 101.6(6) . .
O8 W1 O11 87.1(6) 2 .
O20 W1 O11 159.0(6) 2 .
O17 W1 O21 101.0(6) . .
O8 W1 O21 159.2(6) 2 .
O20 W1 O21 90.6(6) 2 .
O11 W1 O21 87.8(6) . .
O17 W1 O22 158.0(5) . .
O8 W1 O22 64.4(5) 2 .
O20 W1 O22 66.2(5) 2 .
O11 W1 O22 93.1(5) . .
O21 W1 O22 95.8(5) . .
O17 W1 O25 160.0(5) . .
O8 W1 O25 94.8(5) 2 .
O20 W1 O25 95.0(5) 2 .
O11 W1 O25 65.4(5) . .
O21 W1 O25 64.8(5) . .
O22 W1 O25 42.0(5) . .
O15 W2 O5 102.1(6) . .
O15 W2 O9 100.3(6) . .
O5 W2 O9 87.7(6) . .
O15 W2 O11 103.2(6) . .
O5 W2 O11 154.7(6) . .
O9 W2 O11 87.7(6) . .
O15 W2 O7 101.7(6) . .
O5 W2 O7 87.4(6) . .
O9 W2 O7 158.0(6) . .
O11 W2 O7 87.7(6) . .
O15 W2 O23 158.5(5) . 2
O5 W2 O23 63.1(5) . 2
O9 W2 O23 94.8(6) . 2
O11 W2 O23 92.5(5) . 2
O7 W2 O23 63.9(6) . 2
O15 W2 O25 159.5(5) . .
O5 W2 O25 90.5(5) . .
O9 W2 O25 63.8(5) . .
O11 W2 O25 65.2(5) . .
O7 W2 O25 94.9(5) . .
O23 W2 O25 41.8(5) 2 .
O16 W3 O5 101.1(6) . .
O16 W3 O20 101.5(5) . .
O5 W3 O20 157.3(6) . .
O16 W3 O4 102.2(6) . .
O5 W3 O4 88.0(6) . .
O20 W3 O4 89.4(6) . .
O16 W3 O6 97.2(5) . .
O5 W3 O6 89.3(6) . .
O20 W3 O6 85.7(6) . .
O4 W3 O6 160.6(6) . .
O16 W3 O22 159.1(5) . 2
O5 W3 O22 92.1(5) . 2
O20 W3 O22 65.6(5) . 2
O4 W3 O22 94.2(5) . 2
O6 W3 O22 66.6(5) . 2
O16 W3 O23 157.7(5) . 2
O5 W3 O23 62.9(6) . 2
O20 W3 O23 95.9(5) . 2
O4 W3 O23 63.9(6) . 2
O6 W3 O23 97.9(5) . 2
O22 W3 O23 43.0(5) 2 2
O18 W4 O13 102.9(6) . .
O18 W4 O12 101.5(6) . .
O13 W4 O12 88.1(6) . .
O18 W4 O9 100.5(6) . .
O13 W4 O9 156.6(6) . .
O12 W4 O9 87.5(6) . .
O18 W4 O21 100.6(6) . .
O13 W4 O21 87.7(6) . .
O12 W4 O21 157.9(6) . .
O9 W4 O21 87.7(6) . .
O18 W4 O25 160.2(5) . .
O13 W4 O25 91.8(5) . .
O12 W4 O25 92.1(5) . .
O9 W4 O25 65.4(5) . .
O21 W4 O25 66.3(5) . .
O18 W4 O24 160.8(5) . 2
O13 W4 O24 64.1(6) . 2
O12 W4 O24 65.6(5) . 2
O9 W4 O24 93.3(6) . 2
O21 W4 O24 93.2(5) . 2
O25 W4 O24 39.0(5) . 2
O19 W5 O4 101.7(6) . 2
O19 W5 O10 102.5(6) . .
O4 W5 O10 155.8(6) 2 .
O19 W5 O13 101.4(6) . .
O4 W5 O13 87.1(6) 2 .
O10 W5 O13 86.9(6) . .
O19 W5 O7 101.6(6) . 2
O4 W5 O7 88.7(6) 2 2
O10 W5 O7 87.7(6) . 2
O13 W5 O7 156.9(6) . 2
O19 W5 O23 160.3(5) . .
O4 W5 O23 65.4(6) 2 .
O10 W5 O23 91.5(6) . .
O13 W5 O23 93.1(6) . .
O7 W5 O23 64.7(6) 2 .
O19 W5 O24 158.6(5) . 2
O4 W5 O24 92.3(5) 2 2
O10 W5 O24 64.2(5) . 2
O13 W5 O24 62.9(6) . 2
O7 W5 O24 94.7(6) 2 2
O23 W5 O24 41.1(5) . 2
O14 W6 O12 101.0(6) . .
O14 W6 O6 98.0(6) . .
O12 W6 O6 90.7(6) . .
O14 W6 O10 101.3(6) . .
O12 W6 O10 87.2(6) . .
O6 W6 O10 160.6(6) . .
O14 W6 O8 101.0(6) . .
O12 W6 O8 157.9(5) . .
O6 W6 O8 87.4(6) . .
O10 W6 O8 87.4(6) . .
O14 W6 O22 159.8(6) . 2
O12 W6 O22 94.4(5) . 2
O6 W6 O22 68.6(5) . 2
O10 W6 O22 92.3(5) . 2
O8 W6 O22 64.4(5) . 2
O14 W6 O24 158.2(6) . 2
O12 W6 O24 64.2(5) . 2
O6 W6 O24 98.1(5) . 2
O10 W6 O24 63.7(5) . 2
O8 W6 O24 94.3(5) . 2
O22 W6 O24 42.0(5) 2 2
O25 P1 O25 180.0(17) 2 .
O25 P1 O24 114.3(8) 2 2
O25 P1 O24 65.7(8) . 2
O25 P1 O24 65.7(8) 2 .
O25 P1 O24 114.3(8) . .
O24 P1 O24 180.0(10) 2 .
O25 P1 O22 72.2(7) 2 2
O25 P1 O22 107.8(7) . 2
O24 P1 O22 71.8(8) 2 2
O24 P1 O22 108.2(8) . 2
O25 P1 O22 107.8(7) 2 .
O25 P1 O22 72.2(7) . .
O24 P1 O22 108.2(8) 2 .
O24 P1 O22 71.8(8) . .
O22 P1 O22 180.0(12) 2 .
O25 P1 O23 71.6(8) 2 .
O25 P1 O23 108.4(8) . .
O24 P1 O23 69.3(8) 2 .
O24 P1 O23 110.7(8) . .
O22 P1 O23 107.1(8) 2 .
O22 P1 O23 72.9(8) . .
O25 P1 O23 108.4(8) 2 2
O25 P1 O23 71.6(8) . 2
O24 P1 O23 110.7(8) 2 2
O24 P1 O23 69.3(8) . 2
O22 P1 O23 72.9(8) 2 2
O22 P1 O23 107.1(8) . 2
O23 P1 O23 180.0(9) . 2
N3 Cu1 N8 157.6(7) . 2_357
N3 Cu1 O1 89.0(6) . .
N8 Cu1 O1 91.4(6) 2_357 .
N3 Cu1 O3 103.2(5) . .
N8 Cu1 O3 98.1(6) 2_357 .
O1 Cu1 O3 107.7(6) . .
N7 Cu2 N1 153.0(5) . .
N7 Cu2 O2 103.9(6) . .
N1 Cu2 O2 103.1(6) . .
N9 Cu3 N9 180.0(7) . 2_445
C3 N1 C1 118.9(12) . .
C3 N1 Cu2 118.5(10) . .
C1 N1 Cu2 122.6(10) . .
C13 N2 C11 116.3(13) . .
C16 N3 C18 115.7(15) . .
C16 N3 Cu1 123.8(11) . .
C18 N3 Cu1 120.5(12) . .
C6 N4 C8 113.1(12) . .
C8 N5 C7 114.9(11) . .
C7 N6 C6 113.3(12) . .
C21 N7 C19 117.9(11) . .
C21 N7 Cu2 123.1(10) . .
C19 N7 Cu2 119.0(9) . .
C31 N8 C29 119.9(16) . .
C31 N8 Cu1 122.8(12) . 2_357
C29 N8 Cu1 117.3(15) . 2_357
C34 N9 C36 116.3(15) . .
C34 N9 Cu3 128.8(11) . .
C36 N9 Cu3 114.9(12) . .
C24 N10 C26 115.0(14) . .
C25 N11 C26 116.7(12) . .
C24 N12 C25 112.6(13) . .
N1 C1 C2 121.4(13) . .
C5 C2 C1 119.6(12) . .
N1 C3 C4 123.7(13) . .
C3 C4 C5 117.0(13) . .
C2 C5 C4 119.3(11) . .
C2 C5 C6 122.6(12) . .
C4 C5 C6 118.1(12) . .
N4 C6 N6 127.4(12) . .
N4 C6 C5 116.8(12) . .
N6 C6 C5 115.8(12) . .
N6 C7 N5 124.6(12) . .
N6 C7 C9 118.2(13) . .
N5 C7 C9 117.2(12) . .
N5 C8 N4 126.5(14) . .
N5 C8 C14 117.7(12) . .
N4 C8 C14 115.7(13) . .
C12 C9 C10 115.6(13) . .
C12 C9 C7 121.8(13) . .
C10 C9 C7 122.5(12) . .
C11 C10 C9 120.3(14) . .
C10 C11 N2 122.7(16) . .
C13 C12 C9 119.6(14) . .
N2 C13 C12 125.3(13) . .
C15 C14 C17 120.4(16) . .
C15 C14 C8 119.6(15) . .
C17 C14 C8 120.0(13) . .
C14 C15 C16 117.7(17) . .
N3 C16 C15 123.6(15) . .
C18 C17 C14 116.2(16) . .
N3 C18 C17 126.1(19) . .
N7 C19 C20 122.3(13) . .
C19 C20 C23 118.7(14) . .
N7 C21 C22 122.6(14) . .
C23 C22 C21 119.9(15) . .
C22 C23 C20 118.6(13) . .
C22 C23 C24 120.6(14) . .
C20 C23 C24 120.8(14) . .
N10 C24 N12 125.8(12) . .
N10 C24 C23 118.6(14) . .
N12 C24 C23 115.6(13) . .
N11 C25 N12 125.4(15) . .
N11 C25 C27 119.9(12) . .
N12 C25 C27 114.7(13) . .
N11 C26 N10 124.5(14) . .
N11 C26 C32 120.2(13) . .
N10 C26 C32 115.2(14) . .
C28 C27 C30 127.3(14) . .
C28 C27 C25 115.9(11) . .
C30 C27 C25 116.8(14) . .
C27 C28 C29 112.5(13) . .
N8 C29 C28 122(2) . .
C27 C30 C31 115.8(16) . .
N8 C31 C30 122.1(15) . .
C35 C32 C33 118.3(16) . .
C35 C32 C26 120.5(14) . .
C33 C32 C26 121.2(16) . .
C34 C33 C32 117.6(17) . .
N9 C34 C33 125.6(15) . .
C36 C35 C32 119.8(15) . .
N9 C36 C35 122.3(17) . .
W5 O4 W3 138.3(8) 2 .
W3 O5 W2 141.7(8) . .
W6 O6 W3 132.8(7) . .
W5 O7 W2 137.4(8) 2 .
W1 O8 W6 137.3(7) 2 .
W2 O9 W4 138.2(8) . .
W6 O10 W5 140.8(8) . .
W1 O11 W2 138.7(7) . .
W6 O12 W4 138.5(8) . .
W4 O13 W5 139.9(8) . .
W1 O20 W3 136.9(7) 2 .
W1 O21 W4 137.0(7) . .
P1 O22 O24 53.6(7) . .
P1 O22 O25 53.2(6) . .
O24 O22 O25 90.3(9) . .
P1 O22 W6 124.9(8) . 2
O24 O22 W6 71.3(7) . 2
O25 O22 W6 135.1(9) . 2
P1 O22 W1 123.6(8) . .
O24 O22 W1 134.1(9) . .
O25 O22 W1 70.5(7) . .
W6 O22 W1 93.1(5) 2 .
P1 O22 W3 122.7(8) . 2
O24 O22 W3 130.8(9) . 2
O25 O22 W3 128.6(9) . 2
W6 O22 W3 91.9(5) 2 2
W1 O22 W3 91.3(5) . 2
P1 O23 O24 54.5(7) . 2
P1 O23 O25 53.1(7) . 2
O24 O23 O25 92.0(10) 2 2
P1 O23 W5 125.6(9) . .
O24 O23 W5 71.2(8) 2 .
O25 O23 W5 136.2(9) 2 .
P1 O23 W2 123.8(9) . 2
O24 O23 W2 135.8(10) 2 2
O25 O23 W2 70.7(7) 2 2
W5 O23 W2 93.3(6) . 2
P1 O23 W3 121.4(8) . 2
O24 O23 W3 128.7(10) 2 2
O25 O23 W3 127.8(9) 2 2
W5 O23 W3 91.9(6) . 2
W2 O23 W3 91.7(5) 2 2
P1 O24 O25 56.9(8) . 2
P1 O24 O23 56.3(8) . 2
O25 O24 O23 94.3(10) 2 2
P1 O24 O22 54.6(7) . .
O25 O24 O22 91.5(11) 2 .
O23 O24 O22 89.2(10) 2 .
P1 O24 W4 127.2(9) . 2
O25 O24 W4 70.4(8) 2 2
O23 O24 W4 134.7(10) 2 2
O22 O24 W4 131.9(9) . 2
P1 O24 W5 124.0(8) . 2
O25 O24 W5 133.9(10) 2 2
O23 O24 W5 67.7(7) 2 2
O22 O24 W5 128.2(9) . 2
W4 O24 W5 92.2(6) 2 2
P1 O24 W6 121.3(9) . 2
O25 O24 W6 130.3(9) 2 2
O23 O24 W6 127.5(10) 2 2
O22 O24 W6 66.7(7) . 2
W4 O24 W6 91.2(5) 2 2
W5 O24 W6 90.9(5) 2 2
P1 O25 O24 57.5(8) . 2
P1 O25 O23 55.3(7) . 2
O24 O25 O23 94.7(11) 2 2
P1 O25 O22 54.7(7) . .
O24 O25 O22 92.1(10) 2 .
O23 O25 O22 87.7(9) 2 .
P1 O25 W4 128.1(8) . .
O24 O25 W4 70.6(8) 2 .
O23 O25 W4 134.8(8) 2 .
O22 O25 W4 133.6(9) . .
P1 O25 W1 122.2(7) . .
O24 O25 W1 131.0(9) 2 .
O23 O25 W1 126.5(9) 2 .
O22 O25 W1 67.6(6) . .
W4 O25 W1 91.4(5) . .
P1 O25 W2 122.8(8) . .
O24 O25 W2 133.9(9) 2 .
O23 O25 W2 67.5(7) 2 .
O22 O25 W2 127.1(8) . .
W4 O25 W2 91.9(5) . .
W1 O25 W2 90.2(5) . .

loop_
_geom_bond_atom_site_label_1
_geom_bond_atom_site_label_2
_geom_bond_distance
_geom_bond_site_symmetry_2
W1 O17 1.671(11) .
W1 O8 1.889(14) 2
W1 O20 1.891(14) 2
W1 O11 1.896(13) .
W1 O21 1.897(13) .
W1 O22 2.459(15) .
W1 O25 2.507(14) .
W2 O15 1.689(12) .
W2 O5 1.900(13) .
W2 O9 1.901(14) .
W2 O11 1.902(13) .
W2 O7 1.916(14) .
W2 O23 2.459(16) 2
W2 O25 2.513(14) .
W3 O16 1.650(11) .
W3 O5 1.858(13) .
W3 O20 1.905(14) .
W3 O4 1.906(13) .
W3 O6 1.969(14) .
W3 O22 2.480(14) 2
W3 O23 2.490(15) 2
W4 O18 1.652(11) .
W4 O13 1.887(14) .
W4 O12 1.904(13) .
W4 O9 1.907(14) .
W4 O21 1.907(12) .
W4 O25 2.435(14) .
W4 O24 2.440(16) 2
W5 O19 1.681(11) .
W5 O4 1.880(12) 2
W5 O10 1.894(13) .
W5 O13 1.897(14) .
W5 O7 1.904(14) 2
W5 O23 2.433(16) .
W5 O24 2.490(16) 2
W6 O14 1.677(13) .
W6 O12 1.882(13) .
W6 O6 1.889(14) .
W6 O10 1.890(13) .
W6 O8 1.929(14) .
W6 O22 2.438(15) 2
W6 O24 2.513(15) 2
P1 O25 1.496(14) 2
P1 O25 1.496(14) .
P1 O24 1.505(16) 2
P1 O24 1.505(16) .
P1 O22 1.524(14) 2
P1 O22 1.524(14) .
P1 O23 1.539(16) .
P1 O23 1.539(16) 2
Cu1 N3 1.888(13) .
Cu1 N8 1.928(15) 2_357
Cu1 O1 2.305(16) .
Cu1 O3 2.431(18) .
Cu2 N7 1.940(11) .
Cu2 N1 1.948(12) .
Cu2 O2 2.161(16) .
Cu3 N9 1.966(14) .
Cu3 N9 1.966(14) 2_445
N1 C3 1.330(19) .
N1 C1 1.330(18) .
N2 C13 1.31(2) .
N2 C11 1.380(19) .
N3 C16 1.32(2) .
N3 C18 1.35(2) .
N4 C6 1.330(19) .
N4 C8 1.344(17) .
N5 C8 1.314(19) .
N5 C7 1.359(19) .
N6 C7 1.345(17) .
N6 C6 1.346(18) .
N7 C21 1.334(17) .
N7 C19 1.356(19) .
N8 C31 1.29(2) .
N8 C29 1.35(2) .
N8 Cu1 1.928(14) 2_357
N9 C34 1.34(2) .
N9 C36 1.35(2) .
N10 C24 1.33(2) .
N10 C26 1.351(17) .
N11 C25 1.31(2) .
N11 C26 1.32(2) .
N12 C24 1.36(2) .
N12 C25 1.375(17) .
C1 C2 1.421(17) .
C2 C5 1.359(19) .
C3 C4 1.403(18) .
C4 C5 1.410(18) .
C5 C6 1.510(17) .
C7 C9 1.445(19) .
C8 C14 1.49(2) .
C9 C12 1.413(18) .
C9 C10 1.41(2) .
C10 C11 1.35(2) .
C12 C13 1.35(2) .
C14 C15 1.37(2) .
C14 C17 1.39(2) .
C15 C16 1.41(3) .
C17 C18 1.37(3) .
C19 C20 1.383(19) .
C20 C23 1.39(2) .
C21 C22 1.379(18) .
C22 C23 1.36(2) .
C23 C24 1.501(18) .
C25 C27 1.57(2) .
C26 C32 1.50(2) .
C27 C28 1.32(2) .
C27 C30 1.35(2) .
C28 C29 1.44(2) .
C30 C31 1.39(3) .
C32 C35 1.39(3) .
C32 C33 1.40(2) .
C33 C34 1.36(3) .
C35 C36 1.38(2) .
O4 W5 1.880(12) 2
O7 W5 1.904(14) 2
O8 W1 1.889(14) 2
O20 W1 1.891(14) 2
O22 O24 1.78(2) .
O22 O25 1.779(19) .
O22 W6 2.438(15) 2
O22 W3 2.480(14) 2
O23 O24 1.73(2) 2
O23 O25 1.78(2) 2
O23 W2 2.459(16) 2
O23 W3 2.490(16) 2
O24 O25 1.63(2) 2
O24 O23 1.73(2) 2
O24 W4 2.440(16) 2
O24 W5 2.490(16) 2
O24 W6 2.513(15) 2
O25 O24 1.63(2) 2
O25 O23 1.78(2) 2
